data_4036437
loop_
_publ_author_name
'Kabala, Kamil'
'Grzeszczyk, Barbara'
'Stecko, Sebastian'
'Furman, Bart\/lomiej'
'Chmielewski, Marek'

_publ_section_title
;
 Approach to Monobactams and Nocardicins via Diastereoselective Kinugasa
 Reaction.
;
_journal_issue 24
_journal_name_full 'The Journal of organic chemistry'
_journal_page_first 12038
_journal_page_last 12046
_journal_paper_doi 10.1021/acs.joc.5b01979
_journal_volume 80
_journal_year 2015
_chemical_absolute_configuration syn
_chemical_formula_moiety 'C20 H14 N2 O5, C7 H8'
_chemical_formula_sum 'C27 H22 N2 O5'
_chemical_formula_weight 454.46
_space_group_crystal_system monoclinic
_space_group_IT_number 4
_space_group_name_Hall 'P 2yb'
_space_group_name_H-M_alt 'P 1 21 1'
_atom_sites_solution_hydrogens mixed
_audit_creation_method SHELXL-2014
_cell_angle_alpha 90
_cell_angle_beta 94.0350(10)
_cell_angle_gamma 90
_cell_formula_units_Z 2
_cell_length_a 13.0454(3)
_cell_length_b 5.64100(10)
_cell_length_c 15.4322(3)
_cell_measurement_reflns_used 7742
_cell_measurement_temperature 100(2)
_cell_measurement_theta_max 67.45
_cell_measurement_theta_min 2.85
_cell_volume 1132.83(4)
_computing_cell_refinement 'Bruker SAINT'
_computing_data_collection 'Bruker APEX2'
_computing_data_reduction 'Bruker SAINT'
_computing_molecular_graphics 'Bruker SHELXTL'
_computing_publication_material 'Bruker SHELXTL'
_computing_structure_refinement 'SHELXL-2014 (Sheldrick, 2014)'
_computing_structure_solution 'SHELXL-2014 (Sheldrick, 2014)'
_diffrn_ambient_temperature 100(2)
_diffrn_measured_fraction_theta_full 0.986
_diffrn_measured_fraction_theta_max 0.990
_diffrn_measurement_device_type 'Bruker APEX-II CCD'
_diffrn_measurement_method '\f and \w scans'
_diffrn_radiation_monochromator graphite
_diffrn_radiation_type CuK\a
_diffrn_radiation_wavelength 1.54178
_diffrn_reflns_av_R_equivalents 0.0316
_diffrn_reflns_av_unetI/netI 0.0364
_diffrn_reflns_Laue_measured_fraction_full 0.986
_diffrn_reflns_Laue_measured_fraction_max 0.990
_diffrn_reflns_limit_h_max 12
_diffrn_reflns_limit_h_min -15
_diffrn_reflns_limit_k_max 6
_diffrn_reflns_limit_k_min -6
_diffrn_reflns_limit_l_max 18
_diffrn_reflns_limit_l_min -18
_diffrn_reflns_number 9929
_diffrn_reflns_point_group_measured_fraction_full 0.962
_diffrn_reflns_point_group_measured_fraction_max 0.966
_diffrn_reflns_theta_full 67.679
_diffrn_reflns_theta_max 67.448
_diffrn_reflns_theta_min 2.870
_diffrn_source 'fine-focus sealed tube'
_exptl_absorpt_coefficient_mu 0.761
_exptl_absorpt_correction_T_max 0.9673
_exptl_absorpt_correction_T_min 0.7303
_exptl_absorpt_correction_type multi-scan
_exptl_absorpt_process_details sadabs
_exptl_crystal_colour yellow
_exptl_crystal_density_diffrn 1.332
_exptl_crystal_density_method 'not measured'
_exptl_crystal_description plate
_exptl_crystal_F_000 476
_exptl_crystal_size_max 0.441
_exptl_crystal_size_mid 0.109
_exptl_crystal_size_min 0.044
_refine_diff_density_max 0.121
_refine_diff_density_min -0.174
_refine_diff_density_rms 0.039
_refine_ls_abs_structure_details
;
 Flack x determined using 1660 quotients [(I+)-(I-)]/[(I+)+(I-)]
 (Parsons, Flack and Wagner, Acta Cryst. B69 (2013) 249-259).
;
_refine_ls_abs_structure_Flack 0.04(6)
_refine_ls_extinction_method none
_refine_ls_goodness_of_fit_ref 1.926
_refine_ls_hydrogen_treatment mixed
_refine_ls_matrix_type full
_refine_ls_number_parameters 384
_refine_ls_number_reflns 3940
_refine_ls_number_restraints 1
_refine_ls_restrained_S_all 1.925
_refine_ls_R_factor_all 0.0286
_refine_ls_R_factor_gt 0.0279
_refine_ls_shift/su_max 0.000
_refine_ls_shift/su_mean 0.000
_refine_ls_structure_factor_coef Fsqd
_refine_ls_weighting_details 'w=1/[\s^2^(Fo^2^)] where P=(Fo^2^+2Fc^2^)/3'
_refine_ls_weighting_scheme calc
_refine_ls_wR_factor_gt 0.0654
_refine_ls_wR_factor_ref 0.0659
_reflns_Friedel_coverage 0.756
_reflns_Friedel_fraction_full 0.932
_reflns_Friedel_fraction_max 0.936
_reflns_number_gt 3859
_reflns_number_total 3940
_reflns_threshold_expression 'I > 2\s(I)'
_cod_data_source_file jo5b01979_si_002.cif
_cod_data_source_block 2KKL12c_0m
_cod_original_sg_symbol_H-M 'P 21'
_cod_database_code 4036437
_shelx_space_group_comment
;
The symmetry employed for this shelxl refinement is uniquely defined
by the following loop, which should always be used as a source of
symmetry information in preference to the above space-group names.
They are only intended as comments.
;
_shelx_estimated_absorpt_t_min 0.730
_shelx_estimated_absorpt_t_max 0.967
_shelxl_version_number 2014-3

loop_
_space_group_symop_operation_xyz
'x, y, z'
'-x, y+1/2, -z'

loop_
_atom_site_label
_atom_site_type_symbol
_atom_site_fract_x
_atom_site_fract_y
_atom_site_fract_z
_atom_site_U_iso_or_equiv
_atom_site_adp_type
_atom_site_occupancy
_atom_site_site_symmetry_order
_atom_site_calc_flag
_atom_site_refinement_flags_posn
_atom_site_refinement_flags_adp
O1 O 0.98275(10) -0.1192(2) 0.54676(7) 0.0275(3) Uani 1 1 d . .
O2 O 0.72493(9) 0.4284(2) 0.53336(8) 0.0259(3) Uani 1 1 d . .
O3 O 0.76696(9) 0.3725(3) 0.33747(8) 0.0310(3) Uani 1 1 d . .
O4 O 0.65194(11) -0.0636(2) 0.59071(7) 0.0311(3) Uani 1 1 d . .
O5 O 0.52758(10) -0.0040(2) 0.48806(8) 0.0288(3) Uani 1 1 d . .
N1 N 0.66345(11) 0.0445(3) 0.36529(9) 0.0213(3) Uani 1 1 d . .
N2 N 0.84266(11) 0.1294(3) 0.52286(9) 0.0221(3) Uani 1 1 d . .
C4S C 0.81165(16) 0.4227(5) 1.11665(12) 0.0400(5) Uani 1 1 d . .
C3S C 0.87243(17) 0.5003(5) 1.05245(14) 0.0407(5) Uani 1 1 d . .
C2S C 0.87215(17) 0.3780(4) 0.97461(14) 0.0376(5) Uani 1 1 d . .
C1S C 0.81280(17) 0.1768(4) 0.95982(14) 0.0371(5) Uani 1 1 d . .
C6S C 0.75424(16) 0.0975(4) 1.02607(14) 0.0362(5) Uani 1 1 d . .
C5S C 0.75349(16) 0.2202(5) 1.10328(13) 0.0365(5) Uani 1 1 d . .
C18 C 0.46966(16) -0.1694(4) 0.07871(12) 0.0351(5) Uani 1 1 d . .
C17 C 0.42159(16) 0.0265(4) 0.11098(13) 0.0389(5) Uani 1 1 d . .
C16 C 0.45142(14) 0.1134(4) 0.19326(13) 0.0309(4) Uani 1 1 d . .
C15 C 0.52943(12) 0.0013(3) 0.24364(11) 0.0227(4) Uani 1 1 d . .
C6 C 0.55714(13) 0.0878(3) 0.33514(11) 0.0217(4) Uani 1 1 d . .
C1 C 0.74699(13) 0.1904(4) 0.37341(11) 0.0237(4) Uani 1 1 d . .
C2 C 0.80010(14) 0.0253(4) 0.44400(10) 0.0255(4) Uani 1 1 d . .
C7 C 0.93410(13) 0.0508(3) 0.56680(10) 0.0221(4) Uani 1 1 d . .
C8 C 0.95375(13) 0.2200(3) 0.63980(10) 0.0220(4) Uani 1 1 d . .
C9 C 1.03593(14) 0.2307(4) 0.70137(11) 0.0265(4) Uani 1 1 d . .
C10 C 1.03764(15) 0.4209(4) 0.75940(11) 0.0306(4) Uani 1 1 d . .
C3 C 0.69417(14) -0.1039(3) 0.44140(10) 0.0236(4) Uani 1 1 d . .
C13 C 0.87583(13) 0.3883(3) 0.63616(10) 0.0225(4) Uani 1 1 d . .
C12 C 0.87639(15) 0.5748(4) 0.69385(12) 0.0277(4) Uani 1 1 d . .
C11 C 0.95985(16) 0.5895(4) 0.75533(12) 0.0313(4) Uani 1 1 d . .
C14 C 0.80321(13) 0.3297(3) 0.56042(11) 0.0218(4) Uani 1 1 d . .
C4 C 0.62537(15) -0.0579(3) 0.51467(11) 0.0261(4) Uani 1 1 d . .
C5 C 0.49447(15) -0.0504(4) 0.39753(11) 0.0266(4) Uani 1 1 d . .
C20 C 0.57669(14) -0.1968(3) 0.21137(11) 0.0257(4) Uani 1 1 d . .
C19 C 0.54717(15) -0.2808(4) 0.12874(12) 0.0301(4) Uani 1 1 d . .
C7S C 0.8074(3) 0.0517(6) 0.8734(2) 0.0657(8) Uani 1 1 d . .
H7S1 H 0.7415 0.0869 0.8415 0.099 Uiso 1 1 calc R U
H7S2 H 0.8136 -0.1197 0.8827 0.099 Uiso 1 1 calc R U
H7S3 H 0.8637 0.1066 0.8396 0.099 Uiso 1 1 calc R U
H2 H 0.8548(19) -0.069(5) 0.4201(14) 0.033(6) Uiso 1 1 d . .
H3 H 0.6966(15) -0.279(5) 0.4284(13) 0.023(5) Uiso 1 1 d . .
H6 H 0.5414(17) 0.249(5) 0.3395(14) 0.028(5) Uiso 1 1 d . .
H10 H 1.0961(17) 0.435(4) 0.8037(14) 0.027(5) Uiso 1 1 d . .
H9 H 1.090(2) 0.111(5) 0.7032(16) 0.039(6) Uiso 1 1 d . .
H12 H 0.8210(17) 0.699(5) 0.6902(14) 0.028(5) Uiso 1 1 d . .
H11 H 0.9630(18) 0.728(5) 0.7947(16) 0.035(6) Uiso 1 1 d . .
H20 H 0.6300(16) -0.279(5) 0.2472(14) 0.026(5) Uiso 1 1 d . .
H19 H 0.5806(19) -0.419(5) 0.1055(15) 0.036(6) Uiso 1 1 d . .
H18 H 0.4478(19) -0.233(5) 0.0208(17) 0.039(6) Uiso 1 1 d . .
H17 H 0.366(2) 0.114(6) 0.0751(17) 0.045(7) Uiso 1 1 d . .
H16 H 0.4207(19) 0.256(5) 0.2162(15) 0.031(6) Uiso 1 1 d . .
H5A H 0.5020(17) -0.219(5) 0.3862(14) 0.027(5) Uiso 1 1 d . .
H5B H 0.423(2) 0.008(5) 0.3897(14) 0.031(5) Uiso 1 1 d . .
H2S H 0.915(2) 0.437(6) 0.9258(19) 0.057(8) Uiso 1 1 d . .
H4S H 0.8105(18) 0.513(5) 1.1720(17) 0.039(6) Uiso 1 1 d . .
H6S H 0.710(2) -0.050(6) 1.0174(17) 0.051(7) Uiso 1 1 d . .
H5S H 0.711(2) 0.169(6) 1.1482(19) 0.054(8) Uiso 1 1 d . .
H3S H 0.916(2) 0.643(6) 1.0584(18) 0.051(8) Uiso 1 1 d . .

loop_
_atom_site_aniso_label
_atom_site_aniso_U_11
_atom_site_aniso_U_22
_atom_site_aniso_U_33
_atom_site_aniso_U_23
_atom_site_aniso_U_13
_atom_site_aniso_U_12
O1 0.0274(7) 0.0313(7) 0.0242(6) 0.0019(5) 0.0042(5) 0.0118(6)
O2 0.0197(6) 0.0272(7) 0.0316(6) 0.0081(5) 0.0078(5) 0.0066(5)
O3 0.0226(6) 0.0432(8) 0.0272(6) 0.0143(6) 0.0010(5) -0.0088(6)
O4 0.0500(8) 0.0235(7) 0.0208(6) -0.0005(5) 0.0107(5) -0.0056(6)
O5 0.0315(7) 0.0315(7) 0.0248(6) -0.0077(5) 0.0124(5) -0.0070(6)
N1 0.0206(7) 0.0224(7) 0.0213(7) 0.0044(6) 0.0047(5) 0.0021(6)
N2 0.0197(7) 0.0282(8) 0.0187(6) 0.0028(5) 0.0033(5) 0.0079(6)
C4S 0.0346(11) 0.0568(14) 0.0280(9) 0.0007(10) -0.0028(8) -0.0047(11)
C3S 0.0355(11) 0.0447(12) 0.0419(11) 0.0004(9) 0.0030(8) -0.0086(10)
C2S 0.0370(11) 0.0363(12) 0.0413(10) 0.0091(9) 0.0150(9) 0.0020(9)
C1S 0.0386(11) 0.0298(10) 0.0446(11) -0.0009(8) 0.0138(9) 0.0057(9)
C6S 0.0312(10) 0.0304(10) 0.0480(11) 0.0052(9) 0.0088(8) -0.0011(9)
C5S 0.0280(10) 0.0487(12) 0.0331(10) 0.0132(9) 0.0041(8) 0.0003(10)
C18 0.0315(10) 0.0473(12) 0.0262(9) 0.0029(8) -0.0002(7) -0.0045(9)
C17 0.0318(10) 0.0495(13) 0.0342(9) 0.0090(9) -0.0049(8) 0.0066(10)
C16 0.0254(9) 0.0329(11) 0.0344(9) 0.0045(8) 0.0022(7) 0.0049(8)
C15 0.0190(8) 0.0232(8) 0.0266(8) 0.0045(6) 0.0062(6) -0.0035(7)
C6 0.0189(8) 0.0185(9) 0.0282(8) 0.0000(7) 0.0046(6) -0.0005(7)
C1 0.0188(8) 0.0328(10) 0.0199(7) 0.0029(7) 0.0055(6) 0.0023(8)
C2 0.0258(9) 0.0330(10) 0.0182(7) 0.0014(7) 0.0052(6) 0.0110(8)
C7 0.0202(8) 0.0274(10) 0.0193(7) 0.0057(6) 0.0065(6) 0.0056(7)
C8 0.0219(8) 0.0243(8) 0.0209(8) 0.0051(7) 0.0084(6) 0.0019(7)
C9 0.0252(9) 0.0334(10) 0.0214(8) 0.0063(7) 0.0052(7) 0.0024(8)
C10 0.0295(10) 0.0376(11) 0.0250(8) 0.0041(8) 0.0035(7) -0.0059(9)
C3 0.0337(10) 0.0192(8) 0.0182(7) 0.0014(7) 0.0047(6) 0.0056(8)
C13 0.0221(8) 0.0229(9) 0.0238(8) 0.0046(7) 0.0098(6) 0.0009(7)
C12 0.0305(9) 0.0220(9) 0.0320(9) 0.0023(7) 0.0113(7) -0.0002(8)
C11 0.0369(10) 0.0287(10) 0.0293(9) -0.0021(8) 0.0094(7) -0.0065(9)
C14 0.0204(9) 0.0232(8) 0.0232(7) 0.0075(6) 0.0103(6) 0.0034(7)
C4 0.0386(10) 0.0168(8) 0.0242(8) -0.0011(6) 0.0108(7) -0.0061(7)
C5 0.0279(10) 0.0279(10) 0.0252(8) -0.0068(7) 0.0101(7) -0.0064(8)
C20 0.0233(9) 0.0278(9) 0.0260(8) 0.0023(7) 0.0019(7) 0.0013(8)
C19 0.0305(10) 0.0328(10) 0.0273(9) -0.0017(8) 0.0051(7) -0.0010(9)
C7S 0.087(2) 0.0484(15) 0.0661(16) -0.0198(13) 0.0383(15) -0.0076(15)

loop_
_atom_type_symbol
_atom_type_description
_atom_type_scat_dispersion_real
_atom_type_scat_dispersion_imag
_atom_type_scat_source
C C 0.0181 0.0091 'International Tables Vol C Tables 4.2.6.8 and 6.1.1.4'
H H 0.0000 0.0000 'International Tables Vol C Tables 4.2.6.8 and 6.1.1.4'
N N 0.0311 0.0180 'International Tables Vol C Tables 4.2.6.8 and 6.1.1.4'
O O 0.0492 0.0322 'International Tables Vol C Tables 4.2.6.8 and 6.1.1.4'

loop_
_geom_angle_atom_site_label_1
_geom_angle_atom_site_label_2
_geom_angle_atom_site_label_3
_geom_angle
C4 O5 C5 117.52(13)
C1 N1 C6 131.82(15)
C1 N1 C3 95.65(13)
C6 N1 C3 123.40(14)
C14 N2 C7 112.57(14)
C14 N2 C2 123.94(14)
C7 N2 C2 123.29(15)
C5S C4S C3S 119.5(2)
C5S C4S H4S 120.6(15)
C3S C4S H4S 119.9(15)
C2S C3S C4S 119.8(2)
C2S C3S H3S 117.1(16)
C4S C3S H3S 123.1(16)
C3S C2S C1S 121.3(2)
C3S C2S H2S 120.3(19)
C1S C2S H2S 118.4(19)
C2S C1S C6S 118.2(2)
C2S C1S C7S 121.4(2)
C6S C1S C7S 120.4(2)
C5S C6S C1S 120.7(2)
C5S C6S H6S 119.2(15)
C1S C6S H6S 120.1(15)
C6S C5S C4S 120.54(19)
C6S C5S H5S 121(2)
C4S C5S H5S 119(2)
C19 C18 C17 119.76(19)
C19 C18 H18 119.6(16)
C17 C18 H18 120.6(16)
C18 C17 C16 120.42(19)
C18 C17 H17 121.3(16)
C16 C17 H17 118.3(16)
C15 C16 C17 119.8(2)
C15 C16 H16 118.3(14)
C17 C16 H16 121.8(14)
C20 C15 C16 119.54(17)
C20 C15 C6 120.80(16)
C16 C15 C6 119.55(17)
N1 C6 C15 113.87(14)
N1 C6 C5 104.76(14)
C15 C6 C5 108.75(14)
N1 C6 H6 110.5(14)
C15 C6 H6 109.9(13)
C5 C6 H6 108.8(14)
O3 C1 N1 132.00(16)
O3 C1 C2 137.02(16)
N1 C1 C2 90.97(14)
N2 C2 C1 118.52(16)
N2 C2 C3 120.30(14)
C1 C2 C3 84.93(13)
N2 C2 H2 107.1(13)
C1 C2 H2 111.1(13)
C3 C2 H2 113.7(15)
O1 C7 N2 125.05(16)
O1 C7 C8 129.92(16)
N2 C7 C8 105.03(15)
C9 C8 C13 121.85(18)
C9 C8 C7 129.30(17)
C13 C8 C7 108.78(15)
C8 C9 C10 116.79(18)
C8 C9 H9 120.9(16)
C10 C9 H9 122.3(16)
C11 C10 C9 121.23(17)
C11 C10 H10 120.0(14)
C9 C10 H10 118.8(14)
N1 C3 C4 110.82(14)
N1 C3 C2 86.90(13)
C4 C3 C2 118.11(14)
N1 C3 H3 114.1(11)
C4 C3 H3 110.1(12)
C2 C3 H3 115.0(12)
C12 C13 C8 121.67(16)
C12 C13 C14 130.61(17)
C8 C13 C14 107.66(15)
C13 C12 C11 116.95(18)
C13 C12 H12 121.7(13)
C11 C12 H12 121.3(13)
C10 C11 C12 121.50(18)
C10 C11 H11 121.0(14)
C12 C11 H11 117.5(14)
O2 C14 N2 124.02(16)
O2 C14 C13 130.02(17)
N2 C14 C13 105.96(14)
O4 C4 O5 120.39(16)
O4 C4 C3 125.44(18)
O5 C4 C3 114.16(14)
O5 C5 C6 112.23(14)
O5 C5 H5A 108.7(13)
C6 C5 H5A 108.8(14)
O5 C5 H5B 105.6(12)
C6 C5 H5B 107.3(14)
H5A C5 H5B 114(2)
C15 C20 C19 120.23(17)
C15 C20 H20 119.9(14)
C19 C20 H20 119.9(14)
C18 C19 C20 120.2(2)
C18 C19 H19 119.2(14)
C20 C19 H19 120.6(14)
C1S C7S H7S1 109.5
C1S C7S H7S2 109.5
H7S1 C7S H7S2 109.5
C1S C7S H7S3 109.5
H7S1 C7S H7S3 109.5
H7S2 C7S H7S3 109.5

loop_
_geom_bond_atom_site_label_1
_geom_bond_atom_site_label_2
_geom_bond_distance
O1 C7 1.202(2)
O2 C14 1.211(2)
O3 C1 1.205(2)
O4 C4 1.200(2)
O5 C4 1.347(2)
O5 C5 1.457(2)
N1 C1 1.364(2)
N1 C6 1.452(2)
N1 C3 1.475(2)
N2 C14 1.386(2)
N2 C7 1.402(2)
N2 C2 1.428(2)
C4S C5S 1.379(4)
C4S C3S 1.383(3)
C4S H4S 0.99(3)
C3S C2S 1.385(3)
C3S H3S 0.98(4)
C2S C1S 1.384(3)
C2S H2S 1.03(3)
C1S C6S 1.393(3)
C1S C7S 1.506(4)
C6S C5S 1.379(3)
C6S H6S 1.01(3)
C5S H5S 0.96(3)
C18 C19 1.380(3)
C18 C17 1.381(3)
C18 H18 0.99(3)
C17 C16 1.391(3)
C17 H17 1.01(3)
C16 C15 1.389(3)
C16 H16 0.98(3)
C15 C20 1.386(3)
C15 C6 1.514(2)
C6 C5 1.521(3)
C6 H6 0.94(3)
C1 C2 1.558(2)
C2 C3 1.560(3)
C2 H2 0.98(3)
C7 C8 1.485(3)
C8 C9 1.383(3)
C8 C13 1.389(3)
C9 C10 1.396(3)
C9 H9 0.97(3)
C10 C11 1.389(3)
C10 H10 0.99(2)
C3 C4 1.514(3)
C3 H3 1.01(3)
C13 C12 1.378(3)
C13 C14 1.489(2)
C12 C11 1.395(3)
C12 H12 1.01(3)
C11 H11 0.99(3)
C5 H5A 0.97(3)
C5 H5B 0.99(3)
C20 C19 1.389(3)
C20 H20 0.98(2)
C19 H19 0.98(3)
C7S H7S1 0.9800
C7S H7S2 0.9800
C7S H7S3 0.9800

loop_
_geom_torsion_atom_site_label_1
_geom_torsion_atom_site_label_2
_geom_torsion_atom_site_label_3
_geom_torsion_atom_site_label_4
_geom_torsion
C5S C4S C3S C2S 1.8(3)
C4S C3S C2S C1S -0.7(4)
C3S C2S C1S C6S -1.0(3)
C3S C2S C1S C7S 176.3(3)
C2S C1S C6S C5S 1.7(3)
C7S C1S C6S C5S -175.6(2)
C1S C6S C5S C4S -0.7(3)
C3S C4S C5S C6S -1.1(3)
C19 C18 C17 C16 0.6(3)
C18 C17 C16 C15 -0.6(3)
C17 C16 C15 C20 -0.1(3)
C17 C16 C15 C6 -176.34(18)
C1 N1 C6 C15 102.5(2)
C3 N1 C6 C15 -119.09(17)
C1 N1 C6 C5 -138.85(17)
C3 N1 C6 C5 -0.4(2)
C20 C15 C6 N1 31.9(2)
C16 C15 C6 N1 -151.95(16)
C20 C15 C6 C5 -84.49(19)
C16 C15 C6 C5 91.7(2)
C6 N1 C1 O3 -24.3(3)
C3 N1 C1 O3 -170.5(2)
C6 N1 C1 C2 156.03(17)
C3 N1 C1 C2 9.84(13)
C14 N2 C2 C1 31.5(2)
C7 N2 C2 C1 -142.98(16)
C14 N2 C2 C3 -70.1(2)
C7 N2 C2 C3 115.42(19)
O3 C1 C2 N2 49.2(3)
N1 C1 C2 N2 -131.17(16)
O3 C1 C2 C3 171.1(2)
N1 C1 C2 C3 -9.28(13)
C14 N2 C7 O1 179.94(16)
C2 N2 C7 O1 -5.0(3)
C14 N2 C7 C8 0.14(18)
C2 N2 C7 C8 175.22(16)
O1 C7 C8 C9 3.1(3)
N2 C7 C8 C9 -177.08(17)
O1 C7 C8 C13 179.88(18)
N2 C7 C8 C13 -0.33(18)
C13 C8 C9 C10 -0.7(3)
C7 C8 C9 C10 175.66(17)
C8 C9 C10 C11 0.4(3)
C1 N1 C3 C4 109.13(16)
C6 N1 C3 C4 -41.1(2)
C1 N1 C3 C2 -9.84(14)
C6 N1 C3 C2 -160.06(16)
N2 C2 C3 N1 128.82(17)
C1 C2 C3 N1 8.59(12)
N2 C2 C3 C4 16.8(2)
C1 C2 C3 C4 -103.41(16)
C9 C8 C13 C12 0.0(3)
C7 C8 C13 C12 -177.08(16)
C9 C8 C13 C14 177.43(16)
C7 C8 C13 C14 0.39(18)
C8 C13 C12 C11 1.1(3)
C14 C13 C12 C11 -175.74(17)
C9 C10 C11 C12 0.7(3)
C13 C12 C11 C10 -1.4(3)
C7 N2 C14 O2 179.93(16)
C2 N2 C14 O2 4.9(3)
C7 N2 C14 C13 0.10(18)
C2 N2 C14 C13 -174.95(16)
C12 C13 C14 O2 -3.0(3)
C8 C13 C14 O2 179.87(17)
C12 C13 C14 N2 176.85(18)
C8 C13 C14 N2 -0.31(18)
C5 O5 C4 O4 -166.79(16)
C5 O5 C4 C3 14.2(2)
N1 C3 C4 O4 -145.97(17)
C2 C3 C4 O4 -48.1(3)
N1 C3 C4 O5 33.0(2)
C2 C3 C4 O5 130.94(16)
C4 O5 C5 C6 -60.4(2)
N1 C6 C5 O5 49.16(19)
C15 C6 C5 O5 171.26(15)
C16 C15 C20 C19 0.9(3)
C6 C15 C20 C19 177.00(17)
C17 C18 C19 C20 0.1(3)
C15 C20 C19 C18 -0.9(3)
